data_4060369
loop_
_publ_author_name
'Hon Man Lee'

_journal_name_full Organometallics
_journal_paper_doi 10.1021/om0490785
_journal_year 2005
_chemical_formula_moiety 'C36 H28 O6 P2 Pd S2'
_chemical_formula_sum 'C36 H28 O6 P2 Pd S2'
_chemical_formula_weight 789.04
_chemical_name_common 'Complex 1a'
_space_group_IT_number 15
_symmetry_cell_setting monoclinic
_symmetry_space_group_name_Hall '-C 2yc'
_symmetry_space_group_name_H-M 'C 1 2/c 1'
_cell_angle_alpha 90.00
_cell_angle_beta 91.040(11)
_cell_angle_gamma 90.00
_cell_formula_units_Z 4
_cell_length_a 9.1853(7)
_cell_length_b 17.5867(10)
_cell_length_c 20.2249(19)
_cell_measurement_temperature 223(2)
_cell_volume 3266.6(4)
_diffrn_ambient_temperature 223(2)
_exptl_crystal_density_diffrn 1.604
_cod_original_sg_symbol_H-M 'C 2/c'
_cod_database_code 4060369

loop_
_symmetry_equiv_pos_as_xyz
'x, y, z'
'-x, y, -z+1/2'
'x+1/2, y+1/2, z'
'-x+1/2, y+1/2, -z+1/2'
'-x, -y, -z'
'x, -y, z-1/2'
'-x+1/2, -y+1/2, -z'
'x+1/2, -y+1/2, z-1/2'

loop_
_atom_site_label
_atom_site_type_symbol
_atom_site_fract_x
_atom_site_fract_y
_atom_site_fract_z
_atom_site_U_iso_or_equiv
_atom_site_adp_type
_atom_site_occupancy
_atom_site_symmetry_multiplicity
_atom_site_calc_flag
_atom_site_refinement_flags
_atom_site_disorder_assembly
_atom_site_disorder_group
C1 C 0.4187(4) 0.5922(2) 0.40877(17) 0.0221(8) Uani 1 1 d . . .
C2 C 0.4003(4) 0.6459(2) 0.45960(19) 0.0297(9) Uani 1 1 d . . .
H2 H 0.4322 0.6962 0.4535 0.036 Uiso 1 1 calc R . .
C3 C 0.3360(4) 0.6258(3) 0.5182(2) 0.0351(10) Uani 1 1 d . . .
H3 H 0.3268 0.6619 0.5522 0.042 Uiso 1 1 calc R . .
C4 C 0.2847(5) 0.5518(3) 0.52717(19) 0.0370(10) Uani 1 1 d . . .
H4 H 0.2404 0.5381 0.5670 0.044 Uiso 1 1 calc R . .
C5 C 0.2992(4) 0.4994(2) 0.4776(2) 0.0338(10) Uani 1 1 d . . .
H5 H 0.2630 0.4499 0.4835 0.041 Uiso 1 1 calc R . .
C6 C 0.3667(4) 0.5182(2) 0.41865(18) 0.0235(8) Uani 1 1 d . . .
C7 C 0.7083(4) 0.6291(2) 0.36120(18) 0.0226(8) Uani 1 1 d . . .
C8 C 0.8102(4) 0.5887(2) 0.3254(2) 0.0272(9) Uani 1 1 d . . .
H8 H 0.7810 0.5623 0.2870 0.033 Uiso 1 1 calc R . .
C9 C 0.9551(4) 0.5871(3) 0.3462(2) 0.0358(10) Uani 1 1 d . . .
H9 H 1.0236 0.5594 0.3221 0.043 Uiso 1 1 calc R . .
C10 C 0.9983(4) 0.6260(3) 0.4019(2) 0.0416(11) Uani 1 1 d . . .
H10 H 1.0966 0.6250 0.4157 0.050 Uiso 1 1 calc R . .
C11 C 0.8983(5) 0.6669(3) 0.4380(2) 0.0458(12) Uani 1 1 d . . .
H11 H 0.9285 0.6937 0.4761 0.055 Uiso 1 1 calc R . .
C12 C 0.7532(4) 0.6680(3) 0.4177(2) 0.0386(11) Uani 1 1 d . . .
H12 H 0.6849 0.6953 0.4423 0.046 Uiso 1 1 calc R . .
C13 C 0.4459(4) 0.7202(2) 0.32578(17) 0.0220(8) Uani 1 1 d . . .
C14 C 0.5283(4) 0.7859(2) 0.33497(18) 0.0268(8) Uani 1 1 d . . .
H14 H 0.6288 0.7828 0.3442 0.032 Uiso 1 1 calc R . .
C15 C 0.4604(5) 0.8559(2) 0.3303(2) 0.0315(9) Uani 1 1 d . . .
H15 H 0.5156 0.9003 0.3368 0.038 Uiso 1 1 calc R . .
C16 C 0.3146(5) 0.8617(2) 0.3165(2) 0.0325(10) Uani 1 1 d . . .
H16 H 0.2706 0.9099 0.3137 0.039 Uiso 1 1 calc R . .
C17 C 0.2319(4) 0.7970(2) 0.30678(19) 0.0334(10) Uani 1 1 d . . .
H17 H 0.1318 0.8012 0.2969 0.040 Uiso 1 1 calc R . .
C18 C 0.2961(4) 0.7258(2) 0.31148(18) 0.0257(8) Uani 1 1 d . . .
H18 H 0.2399 0.6817 0.3051 0.031 Uiso 1 1 calc R . .
O1 O 0.5112(3) 0.45839(16) 0.32304(12) 0.0253(5) Uani 1 1 d . . .
O2 O 0.3564(3) 0.37520(15) 0.38636(14) 0.0393(7) Uani 1 1 d . . .
O3 O 0.2488(3) 0.46948(16) 0.31042(13) 0.0325(6) Uani 1 1 d . . .
P1 P 0.51723(10) 0.62500(5) 0.33505(5) 0.0191(2) Uani 1 1 d . . .
Pd1 Pd 0.5000 0.54320(2) 0.2500 0.01800(13) Uani 1 2 d S . .
S1 S 0.36681(10) 0.44814(6) 0.35528(4) 0.0251(2) Uani 1 1 d . . .

loop_
_atom_site_aniso_label
_atom_site_aniso_U_11
_atom_site_aniso_U_22
_atom_site_aniso_U_33
_atom_site_aniso_U_23
_atom_site_aniso_U_13
_atom_site_aniso_U_12
C1 0.0168(18) 0.029(2) 0.0205(19) 0.0007(15) -0.0026(15) 0.0008(16)
C2 0.025(2) 0.038(2) 0.026(2) -0.0039(17) -0.0005(16) -0.0005(18)
C3 0.032(2) 0.047(3) 0.026(2) -0.0066(19) 0.0019(18) 0.003(2)
C4 0.039(2) 0.050(3) 0.023(2) 0.006(2) 0.0061(17) -0.001(2)
C5 0.031(2) 0.037(2) 0.033(2) 0.0113(19) 0.0018(18) -0.0046(19)
C6 0.0174(18) 0.029(2) 0.024(2) 0.0041(16) -0.0009(15) 0.0006(16)
C7 0.0179(18) 0.0208(18) 0.029(2) 0.0030(16) -0.0017(15) -0.0007(16)
C8 0.021(2) 0.026(2) 0.035(2) -0.0010(17) 0.0002(17) 0.0040(17)
C9 0.018(2) 0.042(3) 0.047(3) 0.001(2) 0.0018(19) 0.0066(19)
C10 0.016(2) 0.057(3) 0.051(3) 0.008(2) -0.0096(19) -0.002(2)
C11 0.028(2) 0.058(3) 0.051(3) -0.017(2) -0.012(2) -0.005(2)
C12 0.024(2) 0.047(3) 0.044(3) -0.013(2) -0.0044(19) 0.004(2)
C13 0.0219(19) 0.0240(19) 0.0203(19) -0.0004(15) 0.0021(15) 0.0054(16)
C14 0.023(2) 0.028(2) 0.030(2) -0.0021(17) 0.0047(16) -0.0024(17)
C15 0.040(3) 0.019(2) 0.036(2) -0.0027(17) 0.0103(19) -0.0004(19)
C16 0.041(3) 0.024(2) 0.033(2) 0.0051(17) 0.0090(19) 0.014(2)
C17 0.026(2) 0.044(3) 0.030(2) 0.0048(19) 0.0025(17) 0.014(2)
C18 0.0191(19) 0.027(2) 0.031(2) -0.0011(16) -0.0017(16) 0.0002(16)
O1 0.0236(13) 0.0215(12) 0.0311(13) 0.0067(13) 0.0040(10) 0.0047(13)
O2 0.0506(19) 0.0267(15) 0.0407(18) 0.0087(13) 0.0054(14) -0.0074(14)
O3 0.0247(14) 0.0387(17) 0.0339(15) -0.0015(12) -0.0045(11) -0.0064(13)
P1 0.0148(5) 0.0201(5) 0.0223(5) -0.0012(4) -0.0004(4) -0.0001(4)
Pd1 0.0153(2) 0.0174(2) 0.0213(2) 0.000 -0.00006(15) 0.000
S1 0.0246(5) 0.0222(5) 0.0285(5) 0.0029(4) 0.0008(4) -0.0020(4)

loop_
_geom_bond_atom_site_label_1
_geom_bond_atom_site_label_2
_geom_bond_distance
_geom_bond_site_symmetry_2
_geom_bond_publ_flag
C1 C6 1.400(5) . ?
C1 C2 1.409(5) . ?
C1 P1 1.851(4) . ?
C2 C3 1.381(6) . ?
C3 C4 1.396(6) . ?
C4 C5 1.370(6) . ?
C5 C6 1.394(5) . ?
C6 S1 1.778(4) . ?
C7 C12 1.388(5) . ?
C7 C8 1.389(5) . ?
C7 P1 1.825(4) . ?
C8 C9 1.389(5) . ?
C9 C10 1.370(6) . ?
C10 C11 1.385(6) . ?
C11 C12 1.387(6) . ?
C13 C14 1.392(5) . ?
C13 C18 1.404(5) . ?
C13 P1 1.807(4) . ?
C14 C15 1.381(5) . ?
C15 C16 1.367(6) . ?
C16 C17 1.380(6) . ?
C17 C18 1.387(5) . ?
O1 S1 1.500(2) . ?
O1 Pd1 2.100(3) . ?
O2 S1 1.433(3) . ?
O3 S1 1.450(3) . ?
P1 Pd1 2.2458(10) . ?
Pd1 O1 2.100(3) 2_655 ?
Pd1 P1 2.2458(10) 2_655 ?
